data_4135332
loop_
_publ_author_name
'Wang, Ye'
'Zhang, Wen-Yun'
'Xie, Jia-Hao'
'Yu, Zong-Lun'
'Tan, Jia-Hao'
'Zheng, Chao'
'Hou, Xue-Long'
'You, Shu-Li'

_publ_section_title
;
 Enantioselective Desymmetrization of Bisphenol Derivatives via
 Ir-Catalyzed Allylic Dearomatization.
;
_journal_issue 45
_journal_name_full 'Journal of the American Chemical Society'
_journal_page_first 19354
_journal_page_last 19359
_journal_paper_doi 10.1021/jacs.0c09638
_journal_volume 142
_journal_year 2020
_chemical_absolute_configuration rmad
_chemical_formula_moiety 'C29 H33 N O4 S'
_chemical_formula_sum 'C29 H33 N O4 S'
_chemical_formula_weight 491.62
_space_group_crystal_system orthorhombic
_space_group_IT_number 18
_space_group_name_Hall 'P 2 2ab'
_space_group_name_H-M_alt 'P 21 21 2'
_atom_sites_solution_hydrogens geom
_atom_sites_solution_primary dual
_audit_creation_date 2018-11-14
_audit_creation_method
;
Olex2 1.2
(compiled 2018.05.29 svn.r3508 for OlexSys, GUI svn.r5506)
;
_cell_angle_alpha 90
_cell_angle_beta 90
_cell_angle_gamma 90
_cell_formula_units_Z 8
_cell_length_a 39.5169(7)
_cell_length_b 11.9534(2)
_cell_length_c 12.6942(2)
_cell_measurement_reflns_used 9898
_cell_measurement_temperature 170(2)
_cell_measurement_theta_max 54.82
_cell_measurement_theta_min 3.182
_cell_volume 5996.25(17)
_computing_cell_refinement 'SAINT v8.37A (Bruker, 2015)'
_computing_data_reduction 'SAINT v8.37A (Bruker, 2015)'
_computing_molecular_graphics 'Olex2 (Dolomanov et al., 2009)'
_computing_publication_material 'Olex2 (Dolomanov et al., 2009)'
_computing_structure_refinement 'XL (Sheldrick, 2008)'
_computing_structure_solution 'ShelXT (Sheldrick, 2015)'
_diffrn_ambient_temperature 169.97
_diffrn_measured_fraction_theta_full 0.997
_diffrn_measured_fraction_theta_max 0.997
_diffrn_measurement_device_type 'Bruker APEX-II CCD'
_diffrn_measurement_method '\f and \w scans'
_diffrn_radiation_type GaK\a
_diffrn_radiation_wavelength 1.34139
_diffrn_reflns_av_R_equivalents 0.0533
_diffrn_reflns_av_unetI/netI 0.0451
_diffrn_reflns_Laue_measured_fraction_full 0.997
_diffrn_reflns_Laue_measured_fraction_max 0.997
_diffrn_reflns_limit_h_max 48
_diffrn_reflns_limit_h_min -48
_diffrn_reflns_limit_k_max 14
_diffrn_reflns_limit_k_min -14
_diffrn_reflns_limit_l_max 15
_diffrn_reflns_limit_l_min -11
_diffrn_reflns_number 55269
_diffrn_reflns_point_group_measured_fraction_full 0.996
_diffrn_reflns_point_group_measured_fraction_max 0.995
_diffrn_reflns_theta_full 53.594
_diffrn_reflns_theta_max 54.954
_diffrn_reflns_theta_min 3.029
_diffrn_standards_number 0
_exptl_absorpt_coefficient_mu 0.777
_exptl_absorpt_correction_T_max 0.7508
_exptl_absorpt_correction_T_min 0.5895
_exptl_absorpt_correction_type multi-scan
_exptl_absorpt_process_details
'SADABS-2016/2 (Bruker,2016/2) was used for absorption correction. wR2(int) was 0.0997 before and 0.0729 after correction. The Ratio of minimum to maximum transmission is 0.7852. The \l/2 correction factor is Not present.'
_exptl_crystal_colour colourless
_exptl_crystal_density_diffrn 1.089
_exptl_crystal_description block
_exptl_crystal_F_000 2096
_exptl_crystal_size_max 0.3
_exptl_crystal_size_mid 0.25
_exptl_crystal_size_min 0.18
_refine_diff_density_max 0.243
_refine_diff_density_min -0.349
_refine_diff_density_rms 0.042
_refine_ls_abs_structure_details
;
 Flack x determined using 3408 quotients [(I+)-(I-)]/[(I+)+(I-)]
 (Parsons, Flack and Wagner, Acta Cryst. B69 (2013) 249-259).
;
_refine_ls_abs_structure_Flack 0.070(10)
_refine_ls_extinction_method none
_refine_ls_goodness_of_fit_ref 1.043
_refine_ls_hydrogen_treatment constr
_refine_ls_matrix_type full
_refine_ls_number_parameters 643
_refine_ls_number_reflns 11376
_refine_ls_number_restraints 0
_refine_ls_restrained_S_all 1.043
_refine_ls_R_factor_all 0.0630
_refine_ls_R_factor_gt 0.0488
_refine_ls_shift/su_max 0.003
_refine_ls_shift/su_mean 0.000
_refine_ls_structure_factor_coef Fsqd
_refine_ls_weighting_details 'w=1/[\s^2^(Fo^2^)+(0.0663P)^2^+1.1739P] where P=(Fo^2^+2Fc^2^)/3'
_refine_ls_weighting_scheme calc
_refine_ls_wR_factor_gt 0.1203
_refine_ls_wR_factor_ref 0.1290
_reflns_Friedel_coverage 0.793
_reflns_Friedel_fraction_full 0.994
_reflns_Friedel_fraction_max 0.991
_reflns_number_gt 9251
_reflns_number_total 11376
_reflns_threshold_expression 'I > 2\s(I)'
_cod_data_source_file ja0c09638_si_002.cif
_cod_data_source_block mjl18549
_cod_depositor_comments 'Adding full bibliography for 4135332--4135333.cif.'
_cod_database_code 4135332
_shelx_shelxl_version_number 2014/7
_shelx_space_group_comment
;
The symmetry employed for this shelxl refinement is uniquely defined
by the following loop, which should always be used as a source of
symmetry information in preference to the above space-group names.
They are only intended as comments.
;
_shelx_estimated_absorpt_t_max 0.873
_shelx_estimated_absorpt_t_min 0.800
_olex2_refinement_description
;
1. Fixed Uiso
 At 1.2 times of:
  All C(H) groups, All C(H,H) groups
 At 1.5 times of:
  All C(H,H,H) groups, All O(H) groups
2.a Ternary CH refined with riding coordinates:
 C1(H1), C2(H2A), C1A(H1A), C2A(H2AB)
2.b Secondary CH2 refined with riding coordinates:
 C3(H3A,H3B), C4(H4A,H4B), C3A(H3AA,H3AB), C4A(H4AA,H4AB)
2.c Aromatic/amide H refined with riding coordinates:
 C6(H6), C10(H10), C13(H13), C16(H16), C20(H20), C24(H24), C25(H25), C27(H27),
 C28(H28), C6A(H6A), C10A(H10A), C13A(H13A), C16A(H16A), C20A(H20A), C24A(H24A),
  C25A(H25A), C27A(H27A), C28A(H28A)
2.d X=CH2 refined with riding coordinates:
 C14(H14A,H14B), C14A(H14C,H14D)
2.e Idealised Me refined as rotating group:
 C11(H11A,H11B,H11C), C12(H12A,H12B,H12C), C21(H21A,H21B,H21C), C22(H22A,H22B,
 H22C), C29(H29A,H29B,H29C), C11A(H11D,H11E,H11F), C12A(H12D,H12E,H12F),
 C21A(H21D,H21E,H21F), C22A(H22D,H22E,H22F), C29A(H29D,H29E,H29F)
2.f Idealised tetrahedral OH refined as rotating group:
 O2(H2), O2A(H2AA)
;
_olex2_submission_special_instructions 'No special instructions were received'

loop_
_space_group_symop_operation_xyz
'x, y, z'
'-x, -y, z'
'-x+1/2, y+1/2, -z'
'x+1/2, -y+1/2, -z'

loop_
_atom_site_label
_atom_site_type_symbol
_atom_site_fract_x
_atom_site_fract_y
_atom_site_fract_z
_atom_site_U_iso_or_equiv
_atom_site_adp_type
_atom_site_occupancy
_atom_site_site_symmetry_order
_atom_site_calc_flag
_atom_site_refinement_flags_posn
_atom_site_refinement_flags_adp
_atom_site_refinement_flags_occupancy
_atom_site_disorder_assembly
_atom_site_disorder_group
S1 S 0.41890(3) 0.08880(9) -0.12911(8) 0.0554(3) Uani 1 1 d . . . . .
O1 O 0.27035(7) -0.3804(2) 0.0220(2) 0.0520(7) Uani 1 1 d . . . . .
O2 O 0.28666(8) -0.1463(3) 0.3820(2) 0.0596(7) Uani 1 1 d . . . . .
H2 H 0.2679 -0.1132 0.3843 0.089 Uiso 1 1 calc GR . . . .
O3 O 0.41860(8) 0.1751(2) -0.0504(2) 0.0633(8) Uani 1 1 d . . . . .
O4 O 0.42996(9) 0.1144(3) -0.2339(2) 0.0689(9) Uani 1 1 d . . . . .
N1 N 0.38027(9) 0.0416(3) -0.1389(2) 0.0508(8) Uani 1 1 d . . . . .
C1 C 0.35738(9) -0.0845(3) -0.0018(3) 0.0415(8) Uani 1 1 d . . . . .
H1 H 0.3812 -0.1043 0.0171 0.050 Uiso 1 1 calc R . . . .
C2 C 0.37009(11) -0.1576(3) -0.1840(3) 0.0502(10) Uani 1 1 d . . . . .
H2A H 0.3934 -0.1777 -0.1602 0.060 Uiso 1 1 calc R . . . .
C3 C 0.35845(10) 0.0340(3) -0.0454(3) 0.0448(9) Uani 1 1 d . . . . .
H3A H 0.3352 0.0578 -0.0642 0.054 Uiso 1 1 calc R . . . .
H3B H 0.3670 0.0854 0.0096 0.054 Uiso 1 1 calc R . . . .
C4 C 0.37111(12) -0.0377(4) -0.2226(3) 0.0529(10) Uani 1 1 d . . . . .
H4A H 0.3878 -0.0317 -0.2806 0.064 Uiso 1 1 calc R . . . .
H4B H 0.3486 -0.0174 -0.2512 0.064 Uiso 1 1 calc R . . . .
C5 C 0.34579(10) -0.1723(3) -0.0874(3) 0.0439(9) Uani 1 1 d . . . . .
C6 C 0.35242(10) -0.2844(3) -0.0396(3) 0.0485(9) Uani 1 1 d . . . . .
H6 H 0.3753 -0.3071 -0.0323 0.058 Uiso 1 1 calc R . . . .
C7 C 0.32876(10) -0.3539(3) -0.0069(3) 0.0459(9) Uani 1 1 d . . . . .
C8 C 0.29288(10) -0.3225(3) -0.0199(3) 0.0425(9) Uani 1 1 d . . . . .
C9 C 0.28440(9) -0.2239(3) -0.0834(3) 0.0400(8) Uani 1 1 d . . . . .
C10 C 0.30959(10) -0.1579(3) -0.1153(3) 0.0471(9) Uani 1 1 d . . . . .
H10 H 0.3039 -0.0967 -0.1595 0.057 Uiso 1 1 calc R . . . .
C11 C 0.24765(10) -0.2036(4) -0.1046(3) 0.0541(10) Uani 1 1 d . . . . .
H11A H 0.2451 -0.1361 -0.1477 0.081 Uiso 1 1 calc GR . . . .
H11B H 0.2357 -0.1935 -0.0377 0.081 Uiso 1 1 calc GR . . . .
H11C H 0.2381 -0.2678 -0.1423 0.081 Uiso 1 1 calc GR . . . .
C12 C 0.33566(12) -0.4602(4) 0.0504(4) 0.0673(12) Uani 1 1 d . . . . .
H12A H 0.3273 -0.4540 0.1229 0.101 Uiso 1 1 calc GR . . . .
H12B H 0.3601 -0.4744 0.0513 0.101 Uiso 1 1 calc GR . . . .
H12C H 0.3241 -0.5221 0.0148 0.101 Uiso 1 1 calc GR . . . .
C13 C 0.36130(13) -0.2328(4) -0.2752(4) 0.0655(13) Uani 1 1 d . . . . .
H13 H 0.3379 -0.2431 -0.2898 0.079 Uiso 1 1 calc R . . . .
C14 C 0.38175(17) -0.2829(6) -0.3335(5) 0.116(3) Uani 1 1 d . . . . .
H14A H 0.4054 -0.2752 -0.3220 0.139 Uiso 1 1 calc R . . . .
H14B H 0.3737 -0.3286 -0.3892 0.139 Uiso 1 1 calc R . . . .
C15 C 0.33693(9) -0.0927(3) 0.1000(3) 0.0407(8) Uani 1 1 d . . . . .
C16 C 0.35196(10) -0.1477(3) 0.1848(3) 0.0439(9) Uani 1 1 d . . . . .
H16 H 0.3746 -0.1735 0.1780 0.053 Uiso 1 1 calc R . . . .
C17 C 0.33507(10) -0.1657(3) 0.2778(3) 0.0486(10) Uani 1 1 d . . . . .
C18 C 0.30185(10) -0.1262(3) 0.2866(3) 0.0432(9) Uani 1 1 d . . . . .
C19 C 0.28572(9) -0.0709(3) 0.2053(3) 0.0394(8) Uani 1 1 d . . . . .
C20 C 0.30412(9) -0.0543(3) 0.1119(3) 0.0400(8) Uani 1 1 d . . . . .
H20 H 0.2937 -0.0156 0.0552 0.048 Uiso 1 1 calc R . . . .
C21 C 0.24937(10) -0.0340(3) 0.2134(3) 0.0504(9) Uani 1 1 d . . . . .
H21A H 0.2442 0.0182 0.1560 0.076 Uiso 1 1 calc GR . . . .
H21B H 0.2457 0.0033 0.2812 0.076 Uiso 1 1 calc GR . . . .
H21C H 0.2345 -0.0994 0.2082 0.076 Uiso 1 1 calc GR . . . .
C22 C 0.35133(11) -0.2272(4) 0.3691(4) 0.0636(12) Uani 1 1 d . . . . .
H22A H 0.3494 -0.1819 0.4331 0.095 Uiso 1 1 calc GR . . . .
H22B H 0.3753 -0.2405 0.3534 0.095 Uiso 1 1 calc GR . . . .
H22C H 0.3398 -0.2989 0.3797 0.095 Uiso 1 1 calc GR . . . .
C23 C 0.44534(11) -0.0182(4) -0.0829(3) 0.0562(11) Uani 1 1 d . . . . .
C24 C 0.46229(13) -0.0874(4) -0.1525(4) 0.0672(13) Uani 1 1 d . . . . .
H24 H 0.4608 -0.0749 -0.2262 0.081 Uiso 1 1 calc R . . . .
C25 C 0.48142(13) -0.1752(5) -0.1136(4) 0.0761(14) Uani 1 1 d . . . . .
H25 H 0.4926 -0.2232 -0.1621 0.091 Uiso 1 1 calc R . . . .
C26 C 0.48498(13) -0.1959(5) -0.0068(4) 0.0712(13) Uani 1 1 d . . . . .
C27 C 0.46791(11) -0.1244(5) 0.0614(4) 0.0678(13) Uani 1 1 d . . . . .
H27 H 0.4697 -0.1361 0.1352 0.081 Uiso 1 1 calc R . . . .
C28 C 0.44844(11) -0.0369(4) 0.0249(3) 0.0598(11) Uani 1 1 d . . . . .
H28 H 0.4371 0.0108 0.0734 0.072 Uiso 1 1 calc R . . . .
C29 C 0.50679(15) -0.2862(6) 0.0337(5) 0.101(2) Uani 1 1 d . . . . .
H29A H 0.4997 -0.3061 0.1053 0.152 Uiso 1 1 calc GR . . . .
H29B H 0.5304 -0.2608 0.0348 0.152 Uiso 1 1 calc GR . . . .
H29C H 0.5048 -0.3519 -0.0121 0.152 Uiso 1 1 calc GR . . . .
S1A S 0.42822(2) -0.03286(9) 0.39185(7) 0.0465(2) Uani 1 1 d . . . . .
O1A O 0.27231(7) 0.4245(2) 0.5263(2) 0.0517(7) Uani 1 1 d . . . . .
O2A O 0.28270(7) 0.2134(2) 0.87077(19) 0.0493(6) Uani 1 1 d . . . . .
H2AA H 0.2644 0.1794 0.8812 0.074 Uiso 1 1 calc GR . . . .
O3A O 0.42475(7) -0.1143(2) 0.4741(2) 0.0582(7) Uani 1 1 d . . . . .
O4A O 0.43536(7) -0.0691(2) 0.2876(2) 0.0558(7) Uani 1 1 d . . . . .
N1A N 0.39189(7) 0.0348(3) 0.3869(2) 0.0423(7) Uani 1 1 d . . . . .
C1A C 0.34083(8) 0.0999(3) 0.4763(3) 0.0348(7) Uani 1 1 d . . . . .
H1A H 0.3295 0.0299 0.4515 0.042 Uiso 1 1 calc R . . . .
C2A C 0.35323(9) 0.1543(3) 0.2857(3) 0.0371(8) Uani 1 1 d . . . . .
H2AB H 0.3413 0.0855 0.2604 0.045 Uiso 1 1 calc R . . . .
C3A C 0.37842(9) 0.0733(3) 0.4885(3) 0.0444(9) Uani 1 1 d . . . . .
H3AA H 0.3908 0.1411 0.5117 0.053 Uiso 1 1 calc R . . . .
H3AB H 0.3815 0.0145 0.5425 0.053 Uiso 1 1 calc R . . . .
C4A C 0.39008(9) 0.1215(3) 0.3051(3) 0.0413(8) Uani 1 1 d . . . . .
H4AA H 0.4002 0.0929 0.2390 0.050 Uiso 1 1 calc R . . . .
H4AB H 0.4031 0.1880 0.3276 0.050 Uiso 1 1 calc R . . . .
C5A C 0.33478(8) 0.1923(3) 0.3880(3) 0.0354(7) Uani 1 1 d . . . . .
C6A C 0.34715(10) 0.3030(3) 0.4263(3) 0.0410(8) Uani 1 1 d . . . . .
H6A H 0.3706 0.3189 0.4199 0.049 Uiso 1 1 calc R . . . .
C7A C 0.32755(10) 0.3801(3) 0.4684(3) 0.0419(8) Uani 1 1 d . . . . .
C8A C 0.29036(9) 0.3624(3) 0.4728(3) 0.0408(8) Uani 1 1 d . . . . .
C9A C 0.27624(8) 0.2706(3) 0.4088(3) 0.0386(8) Uani 1 1 d . . . . .
C10A C 0.29721(8) 0.1952(3) 0.3695(3) 0.0374(8) Uani 1 1 d . . . . .
H10A H 0.2878 0.1384 0.3262 0.045 Uiso 1 1 calc R . . . .
C11A C 0.23863(9) 0.2645(4) 0.3951(3) 0.0502(10) Uani 1 1 d . . . . .
H11D H 0.2281 0.2419 0.4617 0.075 Uiso 1 1 calc GR . . . .
H11E H 0.2332 0.2096 0.3404 0.075 Uiso 1 1 calc GR . . . .
H11F H 0.2300 0.3381 0.3742 0.075 Uiso 1 1 calc GR . . . .
C12A C 0.34038(12) 0.4861(3) 0.5214(3) 0.0566(11) Uani 1 1 d . . . . .
H12D H 0.3258 0.5492 0.5020 0.085 Uiso 1 1 calc GR . . . .
H12E H 0.3636 0.5013 0.4984 0.085 Uiso 1 1 calc GR . . . .
H12F H 0.3400 0.4762 0.5980 0.085 Uiso 1 1 calc GR . . . .
C13A C 0.35006(11) 0.2392(3) 0.2003(3) 0.0495(10) Uani 1 1 d . . . . .
H13A H 0.3281 0.2690 0.1880 0.059 Uiso 1 1 calc R . . . .
C14A C 0.37485(11) 0.2775(4) 0.1396(3) 0.0563(11) Uani 1 1 d . . . . .
H14C H 0.3973 0.2504 0.1486 0.068 Uiso 1 1 calc R . . . .
H14D H 0.3702 0.3320 0.0870 0.068 Uiso 1 1 calc R . . . .
C15A C 0.32491(9) 0.1307(3) 0.5815(3) 0.0371(8) Uani 1 1 d . . . . .
C16A C 0.34169(9) 0.1999(3) 0.6537(3) 0.0434(9) Uani 1 1 d . . . . .
H16A H 0.3635 0.2277 0.6368 0.052 Uiso 1 1 calc R . . . .
C17A C 0.32703(9) 0.2285(3) 0.7491(3) 0.0411(8) Uani 1 1 d . . . . .
C18A C 0.29514(9) 0.1855(3) 0.7732(3) 0.0409(8) Uani 1 1 d . . . . .
C19A C 0.27727(9) 0.1191(3) 0.7022(3) 0.0369(8) Uani 1 1 d . . . . .
C20A C 0.29311(8) 0.0922(3) 0.6072(3) 0.0359(7) Uani 1 1 d . . . . .
H20A H 0.2815 0.0456 0.5584 0.043 Uiso 1 1 calc R . . . .
C21A C 0.24143(10) 0.0826(3) 0.7250(3) 0.0474(9) Uani 1 1 d . . . . .
H21D H 0.2269 0.1487 0.7323 0.071 Uiso 1 1 calc GR . . . .
H21E H 0.2409 0.0394 0.7905 0.071 Uiso 1 1 calc GR . . . .
H21F H 0.2331 0.0361 0.6668 0.071 Uiso 1 1 calc GR . . . .
C22A C 0.34479(11) 0.3051(4) 0.8248(3) 0.0553(11) Uani 1 1 d . . . . .
H22D H 0.3679 0.3192 0.7999 0.083 Uiso 1 1 calc GR . . . .
H22E H 0.3456 0.2701 0.8945 0.083 Uiso 1 1 calc GR . . . .
H22F H 0.3325 0.3761 0.8293 0.083 Uiso 1 1 calc GR . . . .
C23A C 0.45876(9) 0.0675(4) 0.4302(3) 0.0471(9) Uani 1 1 d . . . . .
C24A C 0.47599(9) 0.1287(4) 0.3543(3) 0.0512(10) Uani 1 1 d . . . . .
H24A H 0.4730 0.1124 0.2816 0.061 Uiso 1 1 calc R . . . .
C25A C 0.49731(11) 0.2130(4) 0.3855(4) 0.0638(12) Uani 1 1 d . . . . .
H25A H 0.5092 0.2555 0.3343 0.077 Uiso 1 1 calc R . . . .
C26A C 0.50148(12) 0.2364(5) 0.4928(5) 0.0712(14) Uani 1 1 d . . . . .
C27A C 0.48426(12) 0.1749(5) 0.5647(4) 0.0710(14) Uani 1 1 d . . . . .
H27A H 0.4871 0.1908 0.6375 0.085 Uiso 1 1 calc R . . . .
C28A C 0.46301(11) 0.0909(5) 0.5353(3) 0.0622(12) Uani 1 1 d . . . . .
H28A H 0.4512 0.0488 0.5871 0.075 Uiso 1 1 calc R . . . .
C29A C 0.52573(14) 0.3280(5) 0.5265(6) 0.106(2) Uani 1 1 d . . . . .
H29D H 0.5489 0.2988 0.5267 0.158 Uiso 1 1 calc GR . . . .
H29E H 0.5198 0.3537 0.5974 0.158 Uiso 1 1 calc GR . . . .
H29F H 0.5242 0.3908 0.4771 0.158 Uiso 1 1 calc GR . . . .

loop_
_atom_site_aniso_label
_atom_site_aniso_U_11
_atom_site_aniso_U_22
_atom_site_aniso_U_33
_atom_site_aniso_U_23
_atom_site_aniso_U_13
_atom_site_aniso_U_12
S1 0.0689(7) 0.0534(6) 0.0438(5) -0.0028(5) 0.0162(5) -0.0185(5)
O1 0.0626(17) 0.0473(15) 0.0462(15) 0.0031(13) 0.0099(13) -0.0070(13)
O2 0.0640(18) 0.0727(19) 0.0419(15) 0.0178(15) 0.0095(15) -0.0002(15)
O3 0.071(2) 0.0610(17) 0.0580(18) -0.0139(15) 0.0108(16) -0.0216(15)
O4 0.087(2) 0.0677(19) 0.0525(17) 0.0047(15) 0.0236(16) -0.0206(17)
N1 0.068(2) 0.0495(18) 0.0352(17) -0.0059(15) 0.0087(15) -0.0160(16)
C1 0.044(2) 0.0411(19) 0.039(2) -0.0027(16) 0.0006(16) -0.0062(16)
C2 0.058(2) 0.055(2) 0.038(2) -0.0068(18) 0.0052(18) -0.009(2)
C3 0.054(2) 0.044(2) 0.0360(19) 0.0007(17) 0.0055(17) -0.0102(18)
C4 0.068(3) 0.059(2) 0.0311(19) -0.0004(19) 0.0053(18) -0.014(2)
C5 0.054(2) 0.045(2) 0.0333(19) -0.0053(16) 0.0023(17) -0.0090(17)
C6 0.053(2) 0.045(2) 0.048(2) -0.0054(18) 0.0005(19) 0.0020(18)
C7 0.054(2) 0.042(2) 0.041(2) -0.0089(17) 0.0017(18) -0.0027(18)
C8 0.055(2) 0.0399(19) 0.0326(18) -0.0082(16) 0.0030(17) -0.0055(17)
C9 0.048(2) 0.046(2) 0.0263(17) -0.0059(15) -0.0028(15) -0.0033(17)
C10 0.066(3) 0.042(2) 0.0332(19) -0.0019(17) -0.0020(19) -0.0043(18)
C11 0.061(2) 0.060(2) 0.041(2) 0.004(2) -0.0076(19) -0.001(2)
C12 0.065(3) 0.051(2) 0.085(3) 0.007(2) 0.000(2) 0.007(2)
C13 0.068(3) 0.075(3) 0.054(3) -0.021(2) 0.007(2) -0.021(2)
C14 0.115(5) 0.140(6) 0.093(4) -0.075(5) 0.039(4) -0.050(4)
C15 0.051(2) 0.0398(18) 0.0317(18) -0.0031(16) 0.0044(16) -0.0112(16)
C16 0.047(2) 0.045(2) 0.040(2) 0.0021(17) -0.0008(17) -0.0006(17)
C17 0.058(2) 0.044(2) 0.044(2) 0.0102(18) 0.0037(19) -0.0065(18)
C18 0.052(2) 0.0400(19) 0.037(2) 0.0041(17) 0.0110(17) -0.0098(17)
C19 0.049(2) 0.0365(18) 0.0331(18) -0.0030(15) 0.0020(16) -0.0092(16)
C20 0.053(2) 0.0354(18) 0.0316(18) 0.0016(16) -0.0062(16) -0.0104(15)
C21 0.056(2) 0.047(2) 0.048(2) -0.0013(19) 0.0017(18) -0.0082(19)
C22 0.066(3) 0.065(3) 0.060(3) 0.028(2) 0.000(2) 0.006(2)
C23 0.052(2) 0.070(3) 0.046(2) -0.008(2) 0.0160(19) -0.017(2)
C24 0.086(3) 0.068(3) 0.048(3) 0.002(2) 0.021(2) 0.002(3)
C25 0.081(3) 0.080(3) 0.068(3) 0.001(3) 0.023(3) 0.010(3)
C26 0.065(3) 0.083(3) 0.065(3) 0.007(3) 0.018(2) -0.011(3)
C27 0.049(2) 0.104(4) 0.051(3) -0.001(3) 0.003(2) -0.012(3)
C28 0.060(3) 0.071(3) 0.048(2) -0.002(2) 0.011(2) -0.011(2)
C29 0.085(4) 0.120(5) 0.098(4) 0.031(4) 0.024(4) 0.007(4)
S1A 0.0388(5) 0.0595(6) 0.0412(5) 0.0020(5) 0.0017(4) 0.0143(4)
O1A 0.0625(17) 0.0483(15) 0.0443(14) -0.0110(13) 0.0092(13) 0.0076(13)
O2A 0.0532(16) 0.0580(16) 0.0368(14) -0.0118(13) 0.0105(12) 0.0013(13)
O3A 0.0483(15) 0.0660(18) 0.0603(17) 0.0187(15) 0.0072(14) 0.0198(14)
O4A 0.0483(16) 0.0698(19) 0.0493(16) -0.0115(14) 0.0063(13) 0.0188(14)
N1A 0.0362(15) 0.0577(18) 0.0329(15) 0.0045(15) 0.0036(13) 0.0129(14)
C1A 0.0340(17) 0.0402(18) 0.0304(17) 0.0000(15) 0.0019(14) 0.0027(14)
C2A 0.0399(19) 0.0431(19) 0.0284(17) -0.0018(15) -0.0041(15) 0.0048(16)
C3A 0.0383(19) 0.060(2) 0.0347(19) 0.0067(18) 0.0017(15) 0.0106(17)
C4A 0.0399(19) 0.051(2) 0.0331(19) -0.0007(17) 0.0006(15) 0.0109(16)
C5A 0.0329(17) 0.0396(17) 0.0337(18) -0.0034(16) -0.0025(15) 0.0023(14)
C6A 0.042(2) 0.045(2) 0.0361(19) 0.0001(17) -0.0020(16) -0.0046(16)
C7A 0.051(2) 0.0397(19) 0.0352(19) -0.0033(16) -0.0017(17) -0.0025(16)
C8A 0.051(2) 0.0400(19) 0.0318(18) 0.0003(16) 0.0013(17) 0.0073(16)
C9A 0.0378(18) 0.046(2) 0.0318(18) -0.0033(16) -0.0017(15) 0.0057(16)
C10A 0.0375(18) 0.0421(19) 0.0325(18) -0.0058(16) -0.0050(15) 0.0000(15)
C11A 0.0365(19) 0.066(2) 0.048(2) -0.010(2) -0.0032(18) 0.0097(17)
C12A 0.069(3) 0.045(2) 0.056(2) -0.011(2) 0.003(2) -0.0088(19)
C13A 0.052(2) 0.050(2) 0.046(2) 0.0028(19) -0.0050(19) 0.0123(19)
C14A 0.069(3) 0.059(3) 0.041(2) 0.010(2) 0.005(2) 0.014(2)
C15A 0.0367(18) 0.0425(19) 0.0322(18) -0.0008(15) 0.0006(15) 0.0055(15)
C16A 0.0332(18) 0.057(2) 0.040(2) -0.0038(18) 0.0016(16) -0.0005(17)
C17A 0.047(2) 0.0422(19) 0.0338(18) -0.0064(16) -0.0022(16) 0.0016(16)
C18A 0.046(2) 0.0418(19) 0.0350(19) 0.0011(16) 0.0035(16) 0.0084(16)
C19A 0.0378(18) 0.0358(18) 0.0372(18) -0.0014(15) 0.0019(15) 0.0038(14)
C20A 0.0390(18) 0.0365(17) 0.0324(17) -0.0018(15) -0.0025(15) -0.0017(14)
C21A 0.047(2) 0.052(2) 0.044(2) -0.0044(19) 0.0104(17) -0.0012(18)
C22A 0.059(3) 0.064(3) 0.042(2) -0.015(2) 0.0006(19) -0.010(2)
C23A 0.0384(19) 0.062(2) 0.041(2) -0.0033(19) 0.0027(16) 0.0124(18)
C24A 0.042(2) 0.070(3) 0.042(2) 0.000(2) 0.0013(18) 0.011(2)
C25A 0.044(2) 0.067(3) 0.081(3) 0.004(3) 0.005(2) 0.007(2)
C26A 0.046(2) 0.076(3) 0.092(4) -0.022(3) -0.010(3) 0.015(2)
C27A 0.057(3) 0.101(4) 0.056(3) -0.020(3) -0.012(2) 0.015(3)
C28A 0.047(2) 0.097(3) 0.042(2) -0.004(3) -0.0031(19) 0.018(2)
C29A 0.073(4) 0.088(4) 0.156(6) -0.044(4) -0.010(4) 0.004(3)

loop_
_atom_type_symbol
_atom_type_description
_atom_type_scat_dispersion_real
_atom_type_scat_dispersion_imag
_atom_type_scat_source
C C 0.0148 0.0070 'International Tables Vol C Tables 4.2.6.8 and 6.1.1.4'
H H 0.0000 0.0000 'International Tables Vol C Tables 4.2.6.8 and 6.1.1.4'
N N 0.0253 0.0136 'International Tables Vol C Tables 4.2.6.8 and 6.1.1.4'
O O 0.0389 0.0241 'International Tables Vol C Tables 4.2.6.8 and 6.1.1.4'
S S 0.2924 0.4247 'International Tables Vol C Tables 4.2.6.8 and 6.1.1.4'

loop_
_geom_angle_atom_site_label_1
_geom_angle_atom_site_label_2
_geom_angle_atom_site_label_3
_geom_angle
_geom_angle_site_symmetry_1
_geom_angle_site_symmetry_3
_geom_angle_publ_flag
O3 S1 N1 107.06(17) . . ?
O3 S1 C23 107.3(2) . . ?
O4 S1 O3 119.64(18) . . ?
O4 S1 N1 106.76(18) . . ?
O4 S1 C23 106.5(2) . . ?
N1 S1 C23 109.32(19) . . ?
C18 O2 H2 109.5 . . ?
C3 N1 S1 120.6(3) . . ?
C4 N1 S1 120.6(3) . . ?
C4 N1 C3 113.5(3) . . ?
C3 C1 H1 106.3 . . ?
C3 C1 C5 112.1(3) . . ?
C3 C1 C15 112.5(3) . . ?
C5 C1 H1 106.3 . . ?
C15 C1 H1 106.3 . . ?
C15 C1 C5 112.7(3) . . ?
C4 C2 H2A 107.5 . . ?
C4 C2 C5 112.1(3) . . ?
C5 C2 H2A 107.5 . . ?
C13 C2 H2A 107.5 . . ?
C13 C2 C4 108.8(3) . . ?
C13 C2 C5 113.1(3) . . ?
N1 C3 C1 111.6(3) . . ?
N1 C3 H3A 109.3 . . ?
N1 C3 H3B 109.3 . . ?
C1 C3 H3A 109.3 . . ?
C1 C3 H3B 109.3 . . ?
H3A C3 H3B 108.0 . . ?
N1 C4 C2 112.5(3) . . ?
N1 C4 H4A 109.1 . . ?
N1 C4 H4B 109.1 . . ?
C2 C4 H4A 109.1 . . ?
C2 C4 H4B 109.1 . . ?
H4A C4 H4B 107.8 . . ?
C2 C5 C1 106.6(3) . . ?
C6 C5 C1 105.4(3) . . ?
C6 C5 C2 108.1(3) . . ?
C10 C5 C1 111.5(3) . . ?
C10 C5 C2 113.0(3) . . ?
C10 C5 C6 111.7(3) . . ?
C5 C6 H6 117.7 . . ?
C7 C6 C5 124.7(4) . . ?
C7 C6 H6 117.7 . . ?
C6 C7 C8 119.0(4) . . ?
C6 C7 C12 124.2(4) . . ?
C8 C7 C12 116.6(4) . . ?
O1 C8 C7 119.8(3) . . ?
O1 C8 C9 121.2(3) . . ?
C9 C8 C7 119.0(3) . . ?
C8 C9 C11 116.8(3) . . ?
C10 C9 C8 118.1(3) . . ?
C10 C9 C11 125.1(4) . . ?
C5 C10 H10 117.3 . . ?
C9 C10 C5 125.4(4) . . ?
C9 C10 H10 117.3 . . ?
C9 C11 H11A 109.5 . . ?
C9 C11 H11B 109.5 . . ?
C9 C11 H11C 109.5 . . ?
H11A C11 H11B 109.5 . . ?
H11A C11 H11C 109.5 . . ?
H11B C11 H11C 109.5 . . ?
C7 C12 H12A 109.5 . . ?
C7 C12 H12B 109.5 . . ?
C7 C12 H12C 109.5 . . ?
H12A C12 H12B 109.5 . . ?
H12A C12 H12C 109.5 . . ?
H12B C12 H12C 109.5 . . ?
C2 C13 H13 116.8 . . ?
C14 C13 C2 126.3(5) . . ?
C14 C13 H13 116.8 . . ?
C13 C14 H14A 120.0 . . ?
C13 C14 H14B 120.0 . . ?
H14A C14 H14B 120.0 . . ?
C16 C15 C1 117.3(3) . . ?
C20 C15 C1 124.5(3) . . ?
C20 C15 C16 118.1(3) . . ?
C15 C16 H16 119.0 . . ?
C17 C16 C15 122.0(4) . . ?
C17 C16 H16 119.0 . . ?
C16 C17 C18 118.1(4) . . ?
C16 C17 C22 121.8(4) . . ?
C18 C17 C22 120.1(4) . . ?
O2 C18 C17 114.9(3) . . ?
O2 C18 C19 122.8(3) . . ?
C19 C18 C17 122.3(3) . . ?
C18 C19 C20 117.3(3) . . ?
C18 C19 C21 122.0(3) . . ?
C20 C19 C21 120.7(3) . . ?
C15 C20 C19 122.0(3) . . ?
C15 C20 H20 119.0 . . ?
C19 C20 H20 119.0 . . ?
C19 C21 H21A 109.5 . . ?
C19 C21 H21B 109.5 . . ?
C19 C21 H21C 109.5 . . ?
H21A C21 H21B 109.5 . . ?
H21A C21 H21C 109.5 . . ?
H21B C21 H21C 109.5 . . ?
C17 C22 H22A 109.5 . . ?
C17 C22 H22B 109.5 . . ?
C17 C22 H22C 109.5 . . ?
H22A C22 H22B 109.5 . . ?
H22A C22 H22C 109.5 . . ?
H22B C22 H22C 109.5 . . ?
C24 C23 S1 120.8(4) . . ?
C24 C23 C28 119.3(5) . . ?
C28 C23 S1 119.9(4) . . ?
C23 C24 H24 120.3 . . ?
C23 C24 C25 119.3(4) . . ?
C25 C24 H24 120.3 . . ?
C24 C25 H25 118.6 . . ?
C24 C25 C26 122.7(5) . . ?
C26 C25 H25 118.6 . . ?
C25 C26 C27 116.7(5) . . ?
C25 C26 C29 122.1(5) . . ?
C27 C26 C29 121.1(5) . . ?
C26 C27 H27 119.1 . . ?
C28 C27 C26 121.8(5) . . ?
C28 C27 H27 119.1 . . ?
C23 C28 H28 120.0 . . ?
C27 C28 C23 120.1(5) . . ?
C27 C28 H28 120.0 . . ?
C26 C29 H29A 109.5 . . ?
C26 C29 H29B 109.5 . . ?
C26 C29 H29C 109.5 . . ?
H29A C29 H29B 109.5 . . ?
H29A C29 H29C 109.5 . . ?
H29B C29 H29C 109.5 . . ?
O3A S1A N1A 106.09(16) . . ?
O3A S1A C23A 108.95(18) . . ?
O4A S1A O3A 119.35(19) . . ?
O4A S1A N1A 106.70(16) . . ?
O4A S1A C23A 109.12(18) . . ?
N1A S1A C23A 105.77(17) . . ?
C18A O2A H2AA 109.5 . . ?
C3A N1A S1A 115.9(2) . . ?
C3A N1A C4A 112.4(3) . . ?
C4A N1A S1A 114.5(2) . . ?
C3A C1A H1A 107.0 . . ?
C3A C1A C5A 111.3(3) . . ?
C5A C1A H1A 107.0 . . ?
C15A C1A H1A 107.0 . . ?
C15A C1A C3A 111.3(3) . . ?
C15A C1A C5A 112.8(3) . . ?
C4A C2A H2AB 106.7 . . ?
C4A C2A C5A 112.7(3) . . ?
C5A C2A H2AB 106.7 . . ?
C13A C2A H2AB 106.7 . . ?
C13A C2A C4A 111.8(3) . . ?
C13A C2A C5A 111.6(3) . . ?
N1A C3A C1A 109.2(3) . . ?
N1A C3A H3AA 109.8 . . ?
N1A C3A H3AB 109.8 . . ?
C1A C3A H3AA 109.8 . . ?
C1A C3A H3AB 109.8 . . ?
H3AA C3A H3AB 108.3 . . ?
N1A C4A C2A 110.0(3) . . ?
N1A C4A H4AA 109.7 . . ?
N1A C4A H4AB 109.7 . . ?
C2A C4A H4AA 109.7 . . ?
C2A C4A H4AB 109.7 . . ?
H4AA C4A H4AB 108.2 . . ?
C2A C5A C1A 108.3(3) . . ?
C6A C5A C1A 109.7(3) . . ?
C6A C5A C2A 112.2(3) . . ?
C6A C5A C10A 110.7(3) . . ?
C10A C5A C1A 105.9(3) . . ?
C10A C5A C2A 109.8(3) . . ?
C5A C6A H6A 118.0 . . ?
C7A C6A C5A 124.0(3) . . ?
C7A C6A H6A 118.0 . . ?
C6A C7A C8A 119.8(3) . . ?
C6A C7A C12A 124.5(4) . . ?
C8A C7A C12A 115.5(3) . . ?
O1A C8A C7A 120.5(3) . . ?
O1A C8A C9A 122.2(3) . . ?
C9A C8A C7A 117.3(3) . . ?
C8A C9A C11A 118.4(3) . . ?
C10A C9A C8A 118.5(3) . . ?
C10A C9A C11A 123.0(3) . . ?
C5A C10A H10A 117.4 . . ?
C9A C10A C5A 125.2(3) . . ?
C9A C10A H10A 117.4 . . ?
C9A C11A H11D 109.5 . . ?
C9A C11A H11E 109.5 . . ?
C9A C11A H11F 109.5 . . ?
H11D C11A H11E 109.5 . . ?
H11D C11A H11F 109.5 . . ?
H11E C11A H11F 109.5 . . ?
C7A C12A H12D 109.5 . . ?
C7A C12A H12E 109.5 . . ?
C7A C12A H12F 109.5 . . ?
H12D C12A H12E 109.5 . . ?
H12D C12A H12F 109.5 . . ?
H12E C12A H12F 109.5 . . ?
C2A C13A H13A 116.7 . . ?
C14A C13A C2A 126.5(4) . . ?
C14A C13A H13A 116.7 . . ?
C13A C14A H14C 120.0 . . ?
C13A C14A H14D 120.0 . . ?
H14C C14A H14D 120.0 . . ?
C16A C15A C1A 121.4(3) . . ?
C20A C15A C1A 120.2(3) . . ?
C20A C15A C16A 118.3(3) . . ?
C15A C16A H16A 119.4 . . ?
C17A C16A C15A 121.3(3) . . ?
C17A C16A H16A 119.4 . . ?
C16A C17A C18A 118.6(3) . . ?
C16A C17A C22A 121.0(4) . . ?
C18A C17A C22A 120.5(3) . . ?
O2A C18A C17A 115.6(3) . . ?
O2A C18A C19A 122.7(3) . . ?
C19A C18A C17A 121.7(3) . . ?
C18A C19A C20A 117.6(3) . . ?
C18A C19A C21A 121.1(3) . . ?
C20A C19A C21A 121.3(3) . . ?
C15A C20A C19A 122.4(3) . . ?
C15A C20A H20A 118.8 . . ?
C19A C20A H20A 118.8 . . ?
C19A C21A H21D 109.5 . . ?
C19A C21A H21E 109.5 . . ?
C19A C21A H21F 109.5 . . ?
H21D C21A H21E 109.5 . . ?
H21D C21A H21F 109.5 . . ?
H21E C21A H21F 109.5 . . ?
C17A C22A H22D 109.5 . . ?
C17A C22A H22E 109.5 . . ?
C17A C22A H22F 109.5 . . ?
H22D C22A H22E 109.5 . . ?
H22D C22A H22F 109.5 . . ?
H22E C22A H22F 109.5 . . ?
C24A C23A S1A 120.0(3) . . ?
C28A C23A S1A 119.3(3) . . ?
C28A C23A C24A 120.5(4) . . ?
C23A C24A H24A 120.4 . . ?
C25A C24A C23A 119.2(4) . . ?
C25A C24A H24A 120.4 . . ?
C24A C25A H25A 120.0 . . ?
C24A C25A C26A 120.0(5) . . ?
C26A C25A H25A 120.0 . . ?
C25A C26A C29A 119.5(6) . . ?
C27A C26A C25A 119.2(5) . . ?
C27A C26A C29A 121.3(5) . . ?
C26A C27A H27A 119.2 . . ?
C26A C27A C28A 121.7(5) . . ?
C28A C27A H27A 119.2 . . ?
C23A C28A H28A 120.3 . . ?
C27A C28A C23A 119.5(5) . . ?
C27A C28A H28A 120.3 . . ?
C26A C29A H29D 109.5 . . ?
C26A C29A H29E 109.5 . . ?
C26A C29A H29F 109.5 . . ?
H29D C29A H29E 109.5 . . ?
H29D C29A H29F 109.5 . . ?
H29E C29A H29F 109.5 . . ?

loop_
_geom_bond_atom_site_label_1
_geom_bond_atom_site_label_2
_geom_bond_distance
_geom_bond_site_symmetry_2
_geom_bond_publ_flag
S1 O3 1.436(3) . ?
S1 O4 1.433(3) . ?
S1 N1 1.632(3) . ?
S1 C23 1.753(5) . ?
O1 C8 1.247(4) . ?
O2 H2 0.8400 . ?
O2 C18 1.373(4) . ?
N1 C3 1.470(5) . ?
N1 C4 1.470(5) . ?
C1 H1 1.0000 . ?
C1 C3 1.521(5) . ?
C1 C5 1.579(5) . ?
C1 C15 1.527(5) . ?
C2 H2A 1.0000 . ?
C2 C4 1.514(6) . ?
C2 C5 1.568(5) . ?
C2 C13 1.506(6) . ?
C3 H3A 0.9900 . ?
C3 H3B 0.9900 . ?
C4 H4A 0.9900 . ?
C4 H4B 0.9900 . ?
C5 C6 1.493(5) . ?
C5 C10 1.483(6) . ?
C6 H6 0.9500 . ?
C6 C7 1.318(5) . ?
C7 C8 1.476(5) . ?
C7 C12 1.489(6) . ?
C8 C9 1.467(5) . ?
C9 C10 1.333(5) . ?
C9 C11 1.497(5) . ?
C10 H10 0.9500 . ?
C11 H11A 0.9800 . ?
C11 H11B 0.9800 . ?
C11 H11C 0.9800 . ?
C12 H12A 0.9800 . ?
C12 H12B 0.9800 . ?
C12 H12C 0.9800 . ?
C13 H13 0.9500 . ?
C13 C14 1.248(7) . ?
C14 H14A 0.9500 . ?
C14 H14B 0.9500 . ?
C15 C16 1.394(5) . ?
C15 C20 1.384(5) . ?
C16 H16 0.9500 . ?
C16 C17 1.373(5) . ?
C17 C18 1.400(6) . ?
C17 C22 1.515(5) . ?
C18 C19 1.382(5) . ?
C19 C20 1.404(5) . ?
C19 C21 1.506(5) . ?
C20 H20 0.9500 . ?
C21 H21A 0.9800 . ?
C21 H21B 0.9800 . ?
C21 H21C 0.9800 . ?
C22 H22A 0.9800 . ?
C22 H22B 0.9800 . ?
C22 H22C 0.9800 . ?
C23 C24 1.383(6) . ?
C23 C28 1.392(6) . ?
C24 H24 0.9500 . ?
C24 C25 1.384(7) . ?
C25 H25 0.9500 . ?
C25 C26 1.385(7) . ?
C26 C27 1.391(7) . ?
C26 C29 1.474(8) . ?
C27 H27 0.9500 . ?
C27 C28 1.378(7) . ?
C28 H28 0.9500 . ?
C29 H29A 0.9800 . ?
C29 H29B 0.9800 . ?
C29 H29C 0.9800 . ?
S1A O3A 1.434(3) . ?
S1A O4A 1.420(3) . ?
S1A N1A 1.649(3) . ?
S1A C23A 1.770(4) . ?
O1A C8A 1.233(4) . ?
O2A H2AA 0.8400 . ?
O2A C18A 1.374(4) . ?
N1A C3A 1.469(4) . ?
N1A C4A 1.470(5) . ?
C1A H1A 1.0000 . ?
C1A C3A 1.527(5) . ?
C1A C5A 1.591(5) . ?
C1A C15A 1.522(5) . ?
C2A H2AB 1.0000 . ?
C2A C4A 1.528(5) . ?
C2A C5A 1.557(5) . ?
C2A C13A 1.491(5) . ?
C3A H3AA 0.9900 . ?
C3A H3AB 0.9900 . ?
C4A H4AA 0.9900 . ?
C4A H4AB 0.9900 . ?
C5A C6A 1.492(5) . ?
C5A C10A 1.503(5) . ?
C6A H6A 0.9500 . ?
C6A C7A 1.317(5) . ?
C7A C8A 1.486(5) . ?
C7A C12A 1.522(5) . ?
C8A C9A 1.475(5) . ?
C9A C10A 1.321(5) . ?
C9A C11A 1.498(5) . ?
C10A H10A 0.9500 . ?
C11A H11D 0.9800 . ?
C11A H11E 0.9800 . ?
C11A H11F 0.9800 . ?
C12A H12D 0.9800 . ?
C12A H12E 0.9800 . ?
C12A H12F 0.9800 . ?
C13A H13A 0.9500 . ?
C13A C14A 1.328(6) . ?
C14A H14C 0.9500 . ?
C14A H14D 0.9500 . ?
C15A C16A 1.400(5) . ?
C15A C20A 1.378(5) . ?
C16A H16A 0.9500 . ?
C16A C17A 1.386(5) . ?
C17A C18A 1.395(5) . ?
C17A C22A 1.502(5) . ?
C18A C19A 1.393(5) . ?
C19A C20A 1.397(5) . ?
C19A C21A 1.510(5) . ?
C20A H20A 0.9500 . ?
C21A H21D 0.9800 . ?
C21A H21E 0.9800 . ?
C21A H21F 0.9800 . ?
C22A H22D 0.9800 . ?
C22A H22E 0.9800 . ?
C22A H22F 0.9800 . ?
C23A C24A 1.388(6) . ?
C23A C28A 1.373(5) . ?
C24A H24A 0.9500 . ?
C24A C25A 1.372(6) . ?
C25A H25A 0.9500 . ?
C25A C26A 1.401(7) . ?
C26A C27A 1.355(7) . ?
C26A C29A 1.517(7) . ?
C27A H27A 0.9500 . ?
C27A C28A 1.361(7) . ?
C28A H28A 0.9500 . ?
C29A H29D 0.9800 . ?
C29A H29E 0.9800 . ?
C29A H29F 0.9800 . ?

loop_
_smtbx_masks_void_nr
_smtbx_masks_void_average_x
_smtbx_masks_void_average_y
_smtbx_masks_void_average_z
_smtbx_masks_void_volume
_smtbx_masks_void_count_electrons
_smtbx_masks_void_content
1 0.000 0.000 -0.571 601.3 123.1 ?
2 0.182 0.067 0.238 9.8 0.0 ?
3 0.318 0.567 0.762 9.8 0.0 ?
4 0.500 0.500 -0.240 601.3 123.1 ?
5 0.682 0.433 0.762 9.8 0.0 ?
6 0.818 0.933 0.238 9.8 0.0 ?
